data_4126800
loop_
_publ_author_name
'Okumura, Mikiko'
'Shved, Alexander S.'
'Sarlah, David'

_publ_section_title
;
 Palladium-Catalyzed Dearomative syn-1,4-Carboamination.
;
_journal_name_full 'Journal of the American Chemical Society'
_journal_paper_doi 10.1021/jacs.7b11663
_journal_year 2017
_chemical_formula_moiety 'C20 H23 N3 O3'
_chemical_formula_sum 'C20 H23 N3 O3'
_chemical_formula_weight 353.41
_space_group_crystal_system monoclinic
_space_group_IT_number 14
_space_group_name_Hall '-P 2ybc'
_space_group_name_H-M_alt 'P 1 21/c 1'
_symmetry_space_group_name_Hall '-P 2ybc'
_symmetry_space_group_name_H-M 'P 1 21/c 1'
_atom_sites_solution_hydrogens mixed
_atom_sites_solution_primary dual
_audit_creation_date 2017-10-24
_audit_creation_method
;
Olex2 1.2
(compiled 2017.03.28 svn.r3405 for OlexSys, GUI svn.r5335)
;
_cell_angle_alpha 90
_cell_angle_beta 100.9060(10)
_cell_angle_gamma 90
_cell_formula_units_Z 4
_cell_length_a 14.6098(4)
_cell_length_b 9.8496(3)
_cell_length_c 12.5608(4)
_cell_measurement_reflns_used 20642
_cell_measurement_temperature 100
_cell_measurement_theta_max 28.32
_cell_measurement_theta_min 2.51
_cell_volume 1774.86(9)
_computing_cell_refinement 'SAINT v8.37A (Bruker, 2015)'
_computing_data_reduction 'SAINT v8.37A (Bruker, 2015)'
_computing_molecular_graphics 'Olex2 (Dolomanov et al., 2009)'
_computing_publication_material 'Olex2 (Dolomanov et al., 2009)'
_computing_structure_refinement 'XL (Sheldrick, 2008)'
_computing_structure_solution 'XT (Sheldrick, 2015)'
_diffrn_ambient_temperature 99.99
_diffrn_detector 'Bruker Photon 100 area detector'
_diffrn_detector_type 'photon counter area detector'
_diffrn_measured_fraction_theta_full 0.999
_diffrn_measured_fraction_theta_max 0.998
_diffrn_measurement_device 'kappa diffractometer'
_diffrn_measurement_device_type 'Bruker D8 Venture/Photon 100'
_diffrn_measurement_method 'profile data from \f and \w scans'
_diffrn_radiation_monochromator 'multilayer mirrors'
_diffrn_radiation_probe x-ray
_diffrn_radiation_type MoK\a
_diffrn_radiation_wavelength 0.71073
_diffrn_reflns_av_R_equivalents 0.0366
_diffrn_reflns_av_unetI/netI 0.0193
_diffrn_reflns_Laue_measured_fraction_full 0.999
_diffrn_reflns_Laue_measured_fraction_max 0.998
_diffrn_reflns_limit_h_max 19
_diffrn_reflns_limit_h_min -19
_diffrn_reflns_limit_k_max 12
_diffrn_reflns_limit_k_min -13
_diffrn_reflns_limit_l_max 16
_diffrn_reflns_limit_l_min -16
_diffrn_reflns_number 33228
_diffrn_reflns_point_group_measured_fraction_full 0.999
_diffrn_reflns_point_group_measured_fraction_max 0.998
_diffrn_reflns_theta_full 25.242
_diffrn_reflns_theta_max 28.339
_diffrn_reflns_theta_min 2.508
_diffrn_source 'microfocus sealed X-ray tube'
_diffrn_source_target Mo
_diffrn_source_type 'Incoatec I\ms'
_diffrn_standards_number 0
_exptl_absorpt_coefficient_mu 0.090
_exptl_absorpt_correction_T_max 0.7457
_exptl_absorpt_correction_T_min 0.7056
_exptl_absorpt_correction_type multi-scan
_exptl_absorpt_process_details
'SADABS-2016/2 (Bruker,2016/2) was used for absorption correction. wR2(int) was 0.0862 before and 0.0558 after correction. The Ratio of minimum to maximum transmission is 0.9462. The \l/2 correction factor is Not present.'
_exptl_crystal_colour colourless
_exptl_crystal_colour_primary colourless
_exptl_crystal_density_diffrn 1.323
_exptl_crystal_description plate
_exptl_crystal_F_000 752
_exptl_crystal_recrystallization_method 'The crystallization was done using mixture of diethyl ether and hexane at rt.'
_exptl_crystal_size_max 0.224
_exptl_crystal_size_mid 0.2
_exptl_crystal_size_min 0.118
_refine_diff_density_max 0.391
_refine_diff_density_min -0.350
_refine_diff_density_rms 0.051
_refine_ls_extinction_coef 0.053(3)
_refine_ls_extinction_expression Fc^*^=kFc[1+0.001xFc^2^\l^3^/sin(2\q)]^-1/4^
_refine_ls_extinction_method 'SHELXL-2014/7 (Sheldrick 2014'
_refine_ls_goodness_of_fit_ref 1.024
_refine_ls_hydrogen_treatment mixed
_refine_ls_matrix_type full
_refine_ls_number_parameters 265
_refine_ls_number_reflns 4425
_refine_ls_number_restraints 0
_refine_ls_restrained_S_all 1.024
_refine_ls_R_factor_all 0.0470
_refine_ls_R_factor_gt 0.0411
_refine_ls_shift/su_max 0.000
_refine_ls_shift/su_mean 0.000
_refine_ls_structure_factor_coef Fsqd
_refine_ls_weighting_details 'w=1/[\s^2^(Fo^2^)+(0.0489P)^2^+0.9790P] where P=(Fo^2^+2Fc^2^)/3'
_refine_ls_weighting_scheme calc
_refine_ls_wR_factor_gt 0.1018
_refine_ls_wR_factor_ref 0.1061
_reflns_Friedel_coverage 0.000
_reflns_number_gt 3927
_reflns_number_total 4425
_reflns_threshold_expression 'I > 2\s(I)'
_cod_data_source_file ja7b11663_si_005.cif
_cod_data_source_block mo_dd62j_0m_xprep
_cod_database_code 4126800
_shelx_shelxl_version_number 2014/7
_shelx_space_group_comment
;
The symmetry employed for this shelxl refinement is uniquely defined
by the following loop, which should always be used as a source of
symmetry information in preference to the above space-group names.
They are only intended as comments.
;
_shelx_estimated_absorpt_t_max 0.989
_shelx_estimated_absorpt_t_min 0.980
_olex2_refinement_description
;
1. Fixed Uiso
 At 1.2 times of:
  All C(H) groups, {H20A,H20B} of C20
 At 1.5 times of:
  All N(H) groups, {H13A,H13B} of C13
2.a Ternary CH refined with riding coordinates:
 C1(H1), C4(H4), C14(H14)
2.b Secondary CH2 refined with riding coordinates:
 C16(H16A,H16B), C17(H17A,H17B), C18(H18A,H18B), C19(H19A,H19B), C20(H20A,H20B)
2.c Aromatic/amide H refined with riding coordinates:
 C2(H2A), C3(H3), C6(H6), C7(H7), C8(H8)
;
_olex2_exptl_crystal_mounting_method 'The crystal was mounted on a loop with spindle axis of 0 1 1. '
_olex2_submission_original_sample_id naphthalene_cycloheptanone_racemic
_olex2_submission_special_instructions 'No special instructions were received'

loop_
_space_group_symop_operation_xyz
'x, y, z'
'-x, y+1/2, -z+1/2'
'-x, -y, -z'
'x, -y-1/2, z-1/2'

loop_
_atom_site_label
_atom_site_type_symbol
_atom_site_fract_x
_atom_site_fract_y
_atom_site_fract_z
_atom_site_U_iso_or_equiv
_atom_site_adp_type
_atom_site_occupancy
_atom_site_site_symmetry_order
_atom_site_calc_flag
_atom_site_refinement_flags_posn
O1 O 0.38816(6) 0.63755(8) 0.20912(7) 0.01960(19) Uani 1 1 d .
O2 O 0.47656(6) 0.31638(9) 0.47291(7) 0.0218(2) Uani 1 1 d .
O3 O 0.97684(7) 0.48030(11) 0.17309(8) 0.0297(2) Uani 1 1 d .
N1 N 0.51060(7) 0.48384(9) 0.24404(8) 0.0160(2) Uani 1 1 d .
N2 N 0.54530(7) 0.39847(10) 0.33338(8) 0.0163(2) Uani 1 1 d .
H2 H 0.5673(11) 0.3190(18) 0.3173(13) 0.024 Uiso 1 1 d R
N3 N 0.40969(7) 0.48445(10) 0.35286(8) 0.0168(2) Uani 1 1 d .
C1 C 0.57376(8) 0.54404(11) 0.17926(9) 0.0152(2) Uani 1 1 d .
H1 H 0.5360 0.6127 0.1312 0.019(4) Uiso 1 1 calc R
C2 C 0.60300(8) 0.44034(12) 0.10499(9) 0.0178(2) Uani 1 1 d .
H2A H 0.5566 0.3826 0.0654 0.026(4) Uiso 1 1 calc R
C3 C 0.69009(9) 0.42511(12) 0.09183(9) 0.0195(2) Uani 1 1 d .
H3 H 0.7012 0.3627 0.0380 0.026(4) Uiso 1 1 calc R
C4 C 0.77268(8) 0.49844(12) 0.15506(10) 0.0181(2) Uani 1 1 d .
H4 H 0.8065 0.5430 0.1023 0.022(4) Uiso 1 1 calc R
C5 C 0.74537(8) 0.60804(11) 0.22844(9) 0.0170(2) Uani 1 1 d .
C6 C 0.81360(8) 0.69705(12) 0.28251(10) 0.0211(2) Uani 1 1 d .
H6 H 0.8754 0.6908 0.2693 0.031(4) Uiso 1 1 calc R
C7 C 0.79327(9) 0.79392(12) 0.35472(11) 0.0231(3) Uani 1 1 d .
H7 H 0.8403 0.8545 0.3890 0.026(4) Uiso 1 1 calc R
C8 C 0.70364(9) 0.80177(12) 0.37659(10) 0.0214(3) Uani 1 1 d .
H8 H 0.6896 0.8650 0.4283 0.028(4) Uiso 1 1 calc R
C9 C 0.63474(8) 0.71637(12) 0.32216(9) 0.0183(2) Uani 1 1 d .
C10 C 0.65421(8) 0.62182(11) 0.24643(9) 0.0153(2) Uani 1 1 d .
C11 C 0.43161(8) 0.54568(11) 0.26229(9) 0.0158(2) Uani 1 1 d .
C12 C 0.47680(8) 0.39064(11) 0.39556(9) 0.0167(2) Uani 1 1 d .
C13 C 0.32618(9) 0.51243(14) 0.39588(11) 0.0235(3) Uani 1 1 d .
H13A H 0.3259(12) 0.4657(19) 0.4584(16) 0.035 Uiso 1 1 d R
H13B H 0.2742(13) 0.4875(19) 0.3491(15) 0.035 Uiso 1 1 d R
C14 C 0.83951(8) 0.38986(12) 0.22064(10) 0.0182(2) Uani 1 1 d .
H14 H 0.8406 0.3123 0.1695 0.020(4) Uiso 1 1 calc R
C15 C 0.93943(8) 0.44299(12) 0.24645(10) 0.0205(2) Uani 1 1 d .
C16 C 0.99184(10) 0.44667(15) 0.36178(11) 0.0288(3) Uani 1 1 d .
H16A H 0.9540 0.4960 0.4068 0.035 Uiso 1 1 calc R
H16B H 1.0505 0.4979 0.3644 0.038(5) Uiso 1 1 calc R
C17 C 1.01531(10) 0.30452(16) 0.41081(13) 0.0336(3) Uani 1 1 d .
H17A H 1.0342 0.2460 0.3547 0.040 Uiso 1 1 calc R
H17B H 1.0696 0.3128 0.4710 0.050(5) Uiso 1 1 calc R
C18 C 0.93737(11) 0.23427(15) 0.45344(12) 0.0315(3) Uani 1 1 d .
H18A H 0.9193 0.2917 0.5108 0.038 Uiso 1 1 calc R
H18B H 0.9614 0.1474 0.4874 0.042(5) Uiso 1 1 calc R
C19 C 0.85071(9) 0.20485(13) 0.36841(12) 0.0269(3) Uani 1 1 d .
H19A H 0.8066 0.1518 0.4027 0.032 Uiso 1 1 calc R
H19B H 0.8688 0.1475 0.3110 0.029(4) Uiso 1 1 calc R
C20 C 0.80017(8) 0.33174(13) 0.31519(11) 0.0220(3) Uani 1 1 d .
H20A H 0.7338 0.3087 0.2890 0.026 Uiso 1 1 calc R
H20B H 0.8027 0.4031 0.3712 0.026 Uiso 1 1 calc R
H9 H 0.5733(10) 0.7227(15) 0.3370(12) 0.014(3) Uiso 1 1 d .
H13C H 0.3229(19) 0.605(3) 0.415(2) 0.089(9) Uiso 1 1 d .

loop_
_atom_site_aniso_label
_atom_site_aniso_U_11
_atom_site_aniso_U_22
_atom_site_aniso_U_33
_atom_site_aniso_U_23
_atom_site_aniso_U_13
_atom_site_aniso_U_12
O1 0.0185(4) 0.0136(4) 0.0252(4) 0.0030(3) 0.0005(3) 0.0010(3)
O2 0.0312(5) 0.0179(4) 0.0165(4) 0.0027(3) 0.0053(3) 0.0016(3)
O3 0.0284(5) 0.0335(5) 0.0307(5) -0.0035(4) 0.0146(4) -0.0090(4)
N1 0.0183(4) 0.0127(4) 0.0163(4) 0.0035(3) 0.0015(4) 0.0011(3)
N2 0.0216(5) 0.0115(4) 0.0153(4) 0.0021(4) 0.0022(4) 0.0028(4)
N3 0.0198(5) 0.0133(4) 0.0175(5) -0.0009(4) 0.0039(4) 0.0008(4)
C1 0.0180(5) 0.0132(5) 0.0139(5) 0.0013(4) 0.0019(4) -0.0001(4)
C2 0.0236(5) 0.0151(5) 0.0134(5) -0.0016(4) 0.0003(4) -0.0012(4)
C3 0.0265(6) 0.0168(5) 0.0155(5) -0.0026(4) 0.0044(4) 0.0001(4)
C4 0.0213(5) 0.0164(5) 0.0178(5) -0.0004(4) 0.0067(4) -0.0010(4)
C5 0.0219(5) 0.0126(5) 0.0165(5) 0.0012(4) 0.0036(4) -0.0001(4)
C6 0.0200(5) 0.0169(5) 0.0263(6) -0.0007(5) 0.0038(5) -0.0009(4)
C7 0.0246(6) 0.0151(5) 0.0268(6) -0.0026(5) -0.0022(5) -0.0010(4)
C8 0.0281(6) 0.0160(5) 0.0185(5) -0.0035(4) -0.0001(5) 0.0034(5)
C9 0.0207(5) 0.0159(5) 0.0172(5) -0.0003(4) 0.0011(4) 0.0030(4)
C10 0.0201(5) 0.0114(5) 0.0137(5) 0.0019(4) 0.0007(4) -0.0002(4)
C11 0.0174(5) 0.0115(5) 0.0179(5) -0.0021(4) 0.0015(4) -0.0025(4)
C12 0.0226(5) 0.0120(5) 0.0150(5) -0.0026(4) 0.0020(4) 0.0002(4)
C13 0.0233(6) 0.0233(6) 0.0257(6) -0.0004(5) 0.0092(5) 0.0024(5)
C14 0.0196(5) 0.0155(5) 0.0209(5) -0.0018(4) 0.0078(4) 0.0002(4)
C15 0.0212(5) 0.0163(5) 0.0252(6) -0.0035(4) 0.0079(4) -0.0001(4)
C16 0.0280(6) 0.0290(7) 0.0280(7) -0.0022(5) 0.0017(5) -0.0035(5)
C17 0.0291(7) 0.0361(8) 0.0338(7) 0.0031(6) 0.0013(6) 0.0070(6)
C18 0.0390(8) 0.0294(7) 0.0267(7) 0.0063(5) 0.0077(6) 0.0102(6)
C19 0.0305(7) 0.0208(6) 0.0320(7) 0.0078(5) 0.0121(5) 0.0048(5)
C20 0.0215(6) 0.0198(6) 0.0273(6) 0.0054(5) 0.0110(5) 0.0032(4)

loop_
_atom_type_symbol
_atom_type_description
_atom_type_scat_dispersion_real
_atom_type_scat_dispersion_imag
_atom_type_scat_source
C C 0.0033 0.0016 'International Tables Vol C Tables 4.2.6.8 and 6.1.1.4'
H H 0.0000 0.0000 'International Tables Vol C Tables 4.2.6.8 and 6.1.1.4'
N N 0.0061 0.0033 'International Tables Vol C Tables 4.2.6.8 and 6.1.1.4'
O O 0.0106 0.0060 'International Tables Vol C Tables 4.2.6.8 and 6.1.1.4'

loop_
_geom_angle_atom_site_label_1
_geom_angle_atom_site_label_2
_geom_angle_atom_site_label_3
_geom_angle
N2 N1 C1 120.74(9)
C11 N1 N2 108.65(9)
C11 N1 C1 123.70(9)
N1 N2 H2 115.8(10)
C12 N2 N1 106.95(9)
C12 N2 H2 114.4(10)
C11 N3 C12 110.79(9)
C11 N3 C13 124.57(10)
C12 N3 C13 124.62(10)
N1 C1 H1 106.0
N1 C1 C2 110.69(9)
N1 C1 C10 113.45(9)
C2 C1 H1 106.0
C2 C1 C10 114.07(9)
C10 C1 H1 106.0
C1 C2 H2A 118.3
C3 C2 C1 123.32(11)
C3 C2 H2A 118.3
C2 C3 H3 117.4
C2 C3 C4 125.21(11)
C4 C3 H3 117.4
C3 C4 H4 108.0
C3 C4 C5 112.70(10)
C3 C4 C14 107.93(9)
C5 C4 H4 108.0
C5 C4 C14 111.93(9)
C14 C4 H4 108.0
C6 C5 C4 119.55(10)
C10 C5 C4 122.26(10)
C10 C5 C6 118.18(10)
C5 C6 H6 119.1
C7 C6 C5 121.74(11)
C7 C6 H6 119.1
C6 C7 H7 120.2
C6 C7 C8 119.60(11)
C8 C7 H7 120.2
C7 C8 H8 120.3
C9 C8 C7 119.43(11)
C9 C8 H8 120.3
C8 C9 C10 121.10(11)
C8 C9 H9 119.1(9)
C10 C9 H9 119.8(9)
C5 C10 C1 121.46(10)
C9 C10 C1 118.58(10)
C9 C10 C5 119.80(10)
O1 C11 N1 127.25(11)
O1 C11 N3 126.50(11)
N1 C11 N3 106.25(9)
O2 C12 N2 126.59(11)
O2 C12 N3 127.14(11)
N3 C12 N2 106.27(9)
N3 C13 H13A 111.4(11)
N3 C13 H13B 111.6(11)
N3 C13 H13C 111.5(17)
H13A C13 H13B 106.5(16)
H13A C13 H13C 105(2)
H13B C13 H13C 111(2)
C4 C14 H14 105.5
C15 C14 C4 110.62(9)
C15 C14 H14 105.5
C20 C14 C4 112.03(9)
C20 C14 H14 105.5
C20 C14 C15 116.70(10)
O3 C15 C14 119.49(11)
O3 C15 C16 120.21(12)
C16 C15 C14 120.29(11)
C15 C16 H16A 108.9
C15 C16 H16B 108.9
C15 C16 C17 113.37(12)
H16A C16 H16B 107.7
C17 C16 H16A 108.9
C17 C16 H16B 108.9
C16 C17 H17A 108.4
C16 C17 H17B 108.4
H17A C17 H17B 107.5
C18 C17 C16 115.53(12)
C18 C17 H17A 108.4
C18 C17 H17B 108.4
C17 C18 H18A 108.6
C17 C18 H18B 108.6
C17 C18 C19 114.85(12)
H18A C18 H18B 107.5
C19 C18 H18A 108.6
C19 C18 H18B 108.6
C18 C19 H19A 108.6
C18 C19 H19B 108.6
C18 C19 C20 114.67(12)
H19A C19 H19B 107.6
C20 C19 H19A 108.6
C20 C19 H19B 108.6
C14 C20 C19 115.00(10)
C14 C20 H20A 108.5
C14 C20 H20B 108.5
C19 C20 H20A 108.5
C19 C20 H20B 108.5
H20A C20 H20B 107.5

loop_
_geom_bond_atom_site_label_1
_geom_bond_atom_site_label_2
_geom_bond_distance
O1 C11 1.2277(14)
O2 C12 1.2168(14)
O3 C15 1.2138(15)
N1 N2 1.4170(13)
N1 C1 1.4660(14)
N1 C11 1.3622(15)
N2 H2 0.884(17)
N2 C12 1.3832(15)
N3 C11 1.3778(15)
N3 C12 1.3797(15)
N3 C13 1.4512(15)
C1 H1 1.0000
C1 C2 1.4990(16)
C1 C10 1.5183(15)
C2 H2A 0.9500
C2 C3 1.3222(17)
C3 H3 0.9500
C3 C4 1.4986(16)
C4 H4 1.0000
C4 C5 1.5209(16)
C4 C14 1.5720(16)
C5 C6 1.4027(16)
C5 C10 1.3990(16)
C6 H6 0.9500
C6 C7 1.3869(17)
C7 H7 0.9500
C7 C8 1.3900(18)
C8 H8 0.9500
C8 C9 1.3885(17)
C9 C10 1.3983(16)
C9 H9 0.953(14)
C13 H13A 0.911(19)
C13 H13B 0.902(19)
C13 H13C 0.95(3)
C14 H14 1.0000
C14 C15 1.5268(16)
C14 C20 1.5254(16)
C15 C16 1.5055(18)
C16 H16A 0.9900
C16 H16B 0.9900
C16 C17 1.542(2)
C17 H17A 0.9900
C17 H17B 0.9900
C17 C18 1.514(2)
C18 H18A 0.9900
C18 H18B 0.9900
C18 C19 1.522(2)
C19 H19A 0.9900
C19 H19B 0.9900
C19 C20 1.5386(17)
C20 H20A 0.9900
C20 H20B 0.9900

loop_
_geom_hbond_atom_site_label_D
_geom_hbond_atom_site_label_H
_geom_hbond_atom_site_label_A
_geom_hbond_distance_DH
_geom_hbond_distance_HA
_geom_hbond_distance_DA
_geom_hbond_angle_DHA
_geom_hbond_site_symmetry_A
N2 H2 O1 0.884(17) 1.952(18) 2.8339(13) 175.6(15) 2_645

loop_
_geom_torsion_atom_site_label_1
_geom_torsion_atom_site_label_2
_geom_torsion_atom_site_label_3
_geom_torsion_atom_site_label_4
_geom_torsion
O3 C15 C16 C17 -110.71(14)
N1 N2 C12 O2 172.07(11)
N1 N2 C12 N3 -8.46(12)
N1 C1 C2 C3 -134.82(12)
N1 C1 C10 C5 135.81(11)
N1 C1 C10 C9 -48.96(13)
N2 N1 C1 C2 76.08(12)
N2 N1 C1 C10 -53.65(13)
N2 N1 C11 O1 171.19(11)
N2 N1 C11 N3 -8.84(12)
C1 N1 N2 C12 162.83(9)
C1 N1 C11 O1 20.34(18)
C1 N1 C11 N3 -159.69(10)
C1 C2 C3 C4 5.83(19)
C2 C1 C10 C5 7.82(15)
C2 C1 C10 C9 -176.95(10)
C2 C3 C4 C5 -7.26(17)
C2 C3 C4 C14 116.85(13)
C3 C4 C5 C6 -172.00(10)
C3 C4 C5 C10 9.56(15)
C3 C4 C14 C15 155.61(10)
C3 C4 C14 C20 -72.31(12)
C4 C5 C6 C7 -176.51(11)
C4 C5 C10 C1 -10.58(16)
C4 C5 C10 C9 174.24(10)
C4 C14 C15 O3 -56.22(15)
C4 C14 C15 C16 124.92(12)
C4 C14 C20 C19 167.81(11)
C5 C4 C14 C15 -79.81(12)
C5 C4 C14 C20 52.27(13)
C5 C6 C7 C8 1.53(19)
C6 C5 C10 C1 170.96(10)
C6 C5 C10 C9 -4.21(16)
C6 C7 C8 C9 -2.81(18)
C7 C8 C9 C10 0.56(18)
C8 C9 C10 C1 -172.30(10)
C8 C9 C10 C5 3.02(17)
C10 C1 C2 C3 -5.43(16)
C10 C5 C6 C7 2.00(18)
C11 N1 N2 C12 10.97(12)
C11 N1 C1 C2 -136.40(11)
C11 N1 C1 C10 93.87(12)
C11 N3 C12 O2 -177.32(11)
C11 N3 C12 N2 3.21(12)
C12 N3 C11 O1 -176.46(11)
C12 N3 C11 N1 3.57(12)
C13 N3 C11 O1 4.97(18)
C13 N3 C11 N1 -175.00(11)
C13 N3 C12 O2 1.25(19)
C13 N3 C12 N2 -178.22(11)
C14 C4 C5 C6 66.12(14)
C14 C4 C5 C10 -112.32(12)
C14 C15 C16 C17 68.14(15)
C15 C14 C20 C19 -63.23(15)
C15 C16 C17 C18 -81.58(16)
C16 C17 C18 C19 62.26(17)
C17 C18 C19 C20 -63.41(16)
C18 C19 C20 C14 83.91(14)
C20 C14 C15 O3 174.14(11)
C20 C14 C15 C16 -4.72(16)
